data_1558915
loop_
_publ_author_name
'Huang, Yuhang'
'Xu, Yun'
'Zheng, Baishu'
'Wang, Zhaoxu'
'Dong, Qiubing'
'Duan, Jingui'

_publ_section_title
;
 Molecular Sieving of C2H4 from C2H2 by a Supramolecular Porous Material
;
_journal_name_full 'Energy &amp; Fuels'
_journal_paper_doi 10.1021/acs.energyfuels.0c01958
_journal_year 2020
_chemical_formula_sum 'C13 H15 Cu F6 N5 O5 Zr'
_chemical_formula_weight 590.06
_space_group_crystal_system monoclinic
_space_group_IT_number 14
_space_group_name_Hall '-P 2yn'
_space_group_name_H-M_alt 'P 1 21/n 1'
_atom_sites_solution_hydrogens mixed
_audit_creation_method SHELXL-2013
_cell_angle_alpha 90
_cell_angle_beta 93.868(10)
_cell_angle_gamma 90
_cell_formula_units_Z 4
_cell_length_a 8.380(5)
_cell_length_b 17.031(10)
_cell_length_c 14.817(9)
_cell_measurement_reflns_used 2942
_cell_measurement_temperature 298(2)
_cell_measurement_theta_max 28.22
_cell_measurement_theta_min 2.70
_cell_volume 2110(2)
_computing_structure_refinement 'SHELXL-2013 (Sheldrick, 2013)'
_diffrn_ambient_temperature 298(2)
_diffrn_measured_fraction_theta_full 0.984
_diffrn_measured_fraction_theta_max 0.999
_diffrn_measurement_device_type 'Bruker Smart CCD'
_diffrn_radiation_type MoK\a
_diffrn_radiation_wavelength 0.71073
_diffrn_reflns_av_R_equivalents 0.0890
_diffrn_reflns_av_unetI/netI 0.0937
_diffrn_reflns_Laue_measured_fraction_full 0.984
_diffrn_reflns_Laue_measured_fraction_max 0.999
_diffrn_reflns_limit_h_max 9
_diffrn_reflns_limit_h_min -9
_diffrn_reflns_limit_k_max 19
_diffrn_reflns_limit_k_min -20
_diffrn_reflns_limit_l_max 17
_diffrn_reflns_limit_l_min -11
_diffrn_reflns_number 10709
_diffrn_reflns_point_group_measured_fraction_full 0.984
_diffrn_reflns_point_group_measured_fraction_max 0.999
_diffrn_reflns_theta_full 25.242
_diffrn_reflns_theta_max 25.100
_diffrn_reflns_theta_min 2.392
_exptl_absorpt_coefficient_mu 1.588
_exptl_crystal_colour blue
_exptl_crystal_density_diffrn 1.858
_exptl_crystal_description block
_exptl_crystal_F_000 1164
_exptl_crystal_size_max 0.120
_exptl_crystal_size_mid 0.120
_exptl_crystal_size_min 0.100
_refine_diff_density_max 1.204
_refine_diff_density_min -0.818
_refine_diff_density_rms 0.149
_refine_ls_extinction_method none
_refine_ls_goodness_of_fit_ref 1.034
_refine_ls_hydrogen_treatment constr
_refine_ls_matrix_type full
_refine_ls_number_parameters 282
_refine_ls_number_reflns 3748
_refine_ls_number_restraints 0
_refine_ls_restrained_S_all 1.034
_refine_ls_R_factor_all 0.1271
_refine_ls_R_factor_gt 0.0787
_refine_ls_shift/su_max 0.000
_refine_ls_shift/su_mean 0.000
_refine_ls_structure_factor_coef Fsqd
_refine_ls_weighting_details
;
 w=1/[\s^2^(Fo^2^)+(0.1521P)^2^]
 where P=(Fo^2^+2Fc^2^)/3
;
_refine_ls_weighting_scheme calc
_refine_ls_wR_factor_gt 0.1991
_refine_ls_wR_factor_ref 0.2274
_reflns_Friedel_coverage 0.000
_reflns_number_gt 2809
_reflns_number_total 3748
_reflns_threshold_expression 'I > 2\s(I)'
_cod_data_source_file ef0c01958_si_002.cif
_cod_data_source_block bs
_cod_original_sg_symbol_H-M 'P 21/n'
_cod_database_code 1558915
_shelx_space_group_comment
;
The symmetry employed for this shelxl refinement is uniquely defined
by the following loop, which should always be used as a source of
symmetry information in preference to the above space-group names.
They are only intended as comments.
;
_shelx_estimated_absorpt_t_min 0.832
_shelx_estimated_absorpt_t_max 0.857
_shelxl_version_number 2013-2

loop_
_space_group_symop_operation_xyz
'x, y, z'
'-x+1/2, y+1/2, -z+1/2'
'-x, -y, -z'
'x-1/2, -y-1/2, z-1/2'

loop_
_atom_site_label
_atom_site_type_symbol
_atom_site_fract_x
_atom_site_fract_y
_atom_site_fract_z
_atom_site_U_iso_or_equiv
_atom_site_adp_type
_atom_site_occupancy
_atom_site_site_symmetry_order
_atom_site_calc_flag
_atom_site_refinement_flags_posn
_atom_site_refinement_flags_adp
_atom_site_refinement_flags_occupancy
_atom_site_disorder_assembly
_atom_site_disorder_group
N5 N 0.3439(7) 0.1058(3) 0.3028(4) 0.0204(14) Uani 1 1 d . . . . .
C11 C 0.3541(9) 0.1709(4) 0.2542(5) 0.0218(18) Uani 1 1 d . . . . .
N4 N 0.4783(8) 0.2140(4) 0.2881(4) 0.0242(15) Uani 1 1 d . . . . .
C8 C 0.5266(9) 0.2883(4) 0.2544(5) 0.0211(17) Uani 1 1 d . . . . .
N3 N 0.4589(7) 0.4193(3) 0.2140(4) 0.0192(14) Uani 1 1 d . . . . .
C5 C 0.6069(9) 0.4293(4) 0.1900(5) 0.0237(18) Uani 1 1 d . . . . .
H5 H 0.6344 0.4772 0.1651 0.028 Uiso 1 1 calc R U . . .
Zr1 Zr 0.53071(10) 0.23209(5) 0.95371(5) 0.0271(3) Uani 1 1 d . . . . .
Cu1 Cu 1.30236(11) 0.51314(5) 0.21298(7) 0.0224(3) Uani 1 1 d . . . . .
N1 N 1.1174(7) 0.4422(4) 0.1867(5) 0.0240(15) Uani 1 1 d . . . . .
O2 O 1.4916(6) 0.5802(3) 0.2358(4) 0.0258(13) Uani 1 1 d . . . . .
H2B H 1.4730 0.6252 0.2127 0.031 Uiso 1 1 d R U . . .
H2 H 1.5126 0.5844 0.2904 0.039 Uiso 1 1 d R U . . .
F3 F 0.4893(7) 0.2801(3) 0.8306(3) 0.0492(16) Uani 1 1 d . . . . .
N2 N 0.8816(7) 0.3889(3) 0.1798(4) 0.0208(14) Uani 1 1 d . . . . .
F5 F 0.3338(8) 0.1692(4) 0.9283(5) 0.074(2) Uani 1 1 d . . . . .
C6 C 0.7211(9) 0.3719(4) 0.2004(5) 0.0227(17) Uani 1 1 d . . . . .
F2 F 0.7066(9) 0.3062(5) 0.9741(5) 0.092(3) Uani 1 1 d . . . . .
O3 O 0.3142(8) 0.4846(4) 0.3758(4) 0.0445(17) Uani 1 1 d . . . . .
C9 C 0.4207(9) 0.3491(4) 0.2465(5) 0.0215(17) Uani 1 1 d . . . . .
H9 H 0.3177 0.3414 0.2644 0.026 Uiso 1 1 calc R U . . .
C3 C 0.9786(9) 0.4418(4) 0.2234(5) 0.0221(18) Uani 1 1 d . . . . .
F6 F 0.5836(8) 0.1808(4) 1.0711(4) 0.0587(17) Uani 1 1 d . . . . .
C13 C 0.5503(10) 0.1757(5) 0.3608(6) 0.030(2) Uani 1 1 d . . . . .
H13 H 0.6393 0.1922 0.3968 0.036 Uiso 1 1 calc R U . . .
C1 C 0.9647(9) 0.3544(5) 0.1129(6) 0.0277(19) Uani 1 1 d . . . . .
H1 H 0.9276 0.3156 0.0726 0.033 Uiso 1 1 calc R U . . .
F4 F 0.3944(10) 0.3113(4) 1.0074(5) 0.089(3) Uani 1 1 d . . . . .
C4 C 0.9287(11) 0.4907(5) 0.3006(7) 0.038(2) Uani 1 1 d . . . . .
H4A H 0.8757 0.4581 0.3422 0.057 Uiso 1 1 calc R U . . .
H4B H 0.8570 0.5312 0.2780 0.057 Uiso 1 1 calc R U . . .
H4C H 1.0214 0.5142 0.3312 0.057 Uiso 1 1 calc R U . . .
C2 C 1.1090(9) 0.3879(4) 0.1175(5) 0.0253(18) Uani 1 1 d . . . . .
H2A H 1.1907 0.3764 0.0802 0.030 Uiso 1 1 calc R U . . .
F1 F 0.6625(9) 0.1519(4) 0.8973(5) 0.077(2) Uani 1 1 d . . . . .
C7 C 0.6820(9) 0.2983(4) 0.2320(5) 0.0261(19) Uani 1 1 d . . . . .
H7 H 0.7567 0.2579 0.2377 0.031 Uiso 1 1 calc R U . . .
O4 O 0.8676(9) 0.1044(6) 0.1013(5) 0.075(3) Uani 1 1 d . . . . .
O5 O 0.0982(10) 0.0838(5) 0.9741(5) 0.072(2) Uani 1 1 d . . . . .
C10 C 0.2534(10) 0.1902(5) 0.1730(6) 0.032(2) Uani 1 1 d . . . . .
H10A H 0.2221 0.1428 0.1416 0.048 Uiso 1 1 calc R U . . .
H10B H 0.3120 0.2230 0.1342 0.048 Uiso 1 1 calc R U . . .
H10C H 0.1597 0.2176 0.1898 0.048 Uiso 1 1 calc R U . . .
O1 O 0.3564(11) 0.5330(5) 0.0457(5) 0.072(2) Uani 1 1 d . . . . .
C12 C 0.4663(10) 0.1095(5) 0.3697(6) 0.031(2) Uani 1 1 d . . . . .
H12 H 0.4875 0.0718 0.4143 0.037 Uiso 1 1 calc R U . . .

loop_
_atom_site_aniso_label
_atom_site_aniso_U_11
_atom_site_aniso_U_22
_atom_site_aniso_U_33
_atom_site_aniso_U_23
_atom_site_aniso_U_13
_atom_site_aniso_U_12
N5 0.015(3) 0.017(3) 0.029(4) -0.002(3) -0.002(3) 0.001(3)
C11 0.019(4) 0.015(4) 0.032(5) -0.001(4) -0.001(3) 0.002(3)
N4 0.025(4) 0.021(3) 0.026(4) 0.004(3) -0.003(3) -0.002(3)
C8 0.024(4) 0.017(4) 0.021(4) -0.001(3) -0.002(3) -0.003(3)
N3 0.012(3) 0.012(3) 0.033(4) 0.003(3) -0.004(3) -0.001(3)
C5 0.020(4) 0.015(4) 0.035(5) -0.004(4) -0.003(3) -0.002(3)
Zr1 0.0279(5) 0.0269(5) 0.0263(5) 0.0019(4) -0.0001(3) -0.0017(3)
Cu1 0.0146(6) 0.0130(5) 0.0392(7) -0.0019(4) -0.0004(4) 0.0000(4)
N1 0.012(3) 0.019(3) 0.040(4) 0.000(3) -0.006(3) 0.003(3)
O2 0.025(3) 0.019(3) 0.032(3) -0.005(3) -0.004(2) -0.004(2)
F3 0.064(4) 0.046(3) 0.034(3) 0.020(3) -0.017(3) -0.019(3)
N2 0.012(3) 0.018(3) 0.032(4) 0.005(3) -0.001(3) 0.002(3)
F5 0.057(4) 0.091(5) 0.074(4) 0.019(4) -0.007(3) -0.037(4)
C6 0.020(4) 0.018(4) 0.030(4) -0.001(4) -0.002(3) 0.001(3)
F2 0.076(5) 0.115(6) 0.081(5) 0.012(5) -0.024(4) -0.056(5)
O3 0.046(4) 0.043(4) 0.044(4) 0.002(3) 0.000(3) -0.006(3)
C9 0.018(4) 0.016(4) 0.029(4) -0.002(4) -0.003(3) 0.002(3)
C3 0.017(4) 0.021(4) 0.027(4) 0.005(4) 0.000(3) -0.005(3)
F6 0.070(4) 0.071(4) 0.034(3) 0.016(3) 0.000(3) 0.025(3)
C13 0.022(5) 0.027(4) 0.039(5) 0.002(4) -0.009(4) -0.002(4)
C1 0.022(5) 0.025(4) 0.036(5) -0.010(4) 0.001(3) -0.003(4)
F4 0.117(7) 0.082(5) 0.070(5) -0.006(4) 0.027(4) 0.053(5)
C4 0.028(5) 0.033(5) 0.054(6) -0.009(5) 0.003(4) -0.004(4)
C2 0.022(4) 0.023(4) 0.031(4) -0.010(4) 0.005(3) 0.000(3)
F1 0.096(5) 0.061(4) 0.078(4) 0.001(4) 0.039(4) 0.036(4)
C7 0.021(4) 0.016(4) 0.041(5) -0.004(4) -0.004(3) 0.003(3)
O4 0.051(5) 0.122(7) 0.052(4) 0.011(5) -0.010(4) 0.022(5)
O5 0.067(6) 0.077(6) 0.071(5) 0.010(5) 0.002(4) -0.025(5)
C10 0.035(5) 0.025(4) 0.036(5) 0.010(4) -0.005(4) -0.002(4)
O1 0.086(7) 0.065(5) 0.064(5) 0.002(4) 0.005(4) 0.011(5)
C12 0.035(5) 0.021(4) 0.034(5) 0.006(4) -0.007(4) -0.003(4)

loop_
_atom_type_symbol
_atom_type_description
_atom_type_scat_dispersion_real
_atom_type_scat_dispersion_imag
_atom_type_scat_source
C C 0.0033 0.0016 'International Tables Vol C Tables 4.2.6.8 and 6.1.1.4'
H H 0.0000 0.0000 'International Tables Vol C Tables 4.2.6.8 and 6.1.1.4'
N N 0.0061 0.0033 'International Tables Vol C Tables 4.2.6.8 and 6.1.1.4'
O O 0.0106 0.0060 'International Tables Vol C Tables 4.2.6.8 and 6.1.1.4'
F F 0.0171 0.0103 'International Tables Vol C Tables 4.2.6.8 and 6.1.1.4'
Cu Cu 0.3201 1.2651 'International Tables Vol C Tables 4.2.6.8 and 6.1.1.4'
Zr Zr -2.9673 0.5597 'International Tables Vol C Tables 4.2.6.8 and 6.1.1.4'

loop_
_geom_angle_atom_site_label_1
_geom_angle_atom_site_label_2
_geom_angle_atom_site_label_3
_geom_angle
_geom_angle_site_symmetry_1
_geom_angle_site_symmetry_3
_geom_angle_publ_flag
C11 N5 C12 106.3(6) . . ?
C11 N5 Cu1 131.0(5) . 2_645 ?
C12 N5 Cu1 122.7(5) . 2_645 ?
N5 C11 N4 109.2(6) . . ?
N5 C11 C10 125.5(7) . . ?
N4 C11 C10 125.2(7) . . ?
C11 N4 C13 109.0(6) . . ?
C11 N4 C8 125.7(6) . . ?
C13 N4 C8 125.4(6) . . ?
C9 C8 C7 120.3(7) . . ?
C9 C8 N4 120.3(7) . . ?
C7 C8 N4 119.3(7) . . ?
C5 N3 C9 117.6(6) . . ?
C5 N3 Cu1 120.2(5) . 1_455 ?
C9 N3 Cu1 121.8(5) . 1_455 ?
N3 C5 C6 122.5(7) . . ?
N3 C5 H5 118.8 . . ?
C6 C5 H5 118.8 . . ?
F2 Zr1 F4 87.0(4) . . ?
F2 Zr1 F6 91.6(3) . . ?
F4 Zr1 F6 92.8(3) . . ?
F2 Zr1 F1 94.3(4) . . ?
F4 Zr1 F1 178.4(3) . . ?
F6 Zr1 F1 88.2(3) . . ?
F2 Zr1 F5 172.3(3) . . ?
F4 Zr1 F5 87.1(4) . . ?
F6 Zr1 F5 93.6(3) . . ?
F1 Zr1 F5 91.6(3) . . ?
F2 Zr1 F3 87.7(3) . . ?
F4 Zr1 F3 91.1(3) . . ?
F6 Zr1 F3 176.0(3) . . ?
F1 Zr1 F3 87.9(3) . . ?
F5 Zr1 F3 87.5(2) . . ?
O2 Cu1 N1 177.3(3) . . ?
O2 Cu1 N5 92.4(2) . 2_655 ?
N1 Cu1 N5 89.6(2) . 2_655 ?
O2 Cu1 N3 86.8(2) . 1_655 ?
N1 Cu1 N3 91.0(2) . 1_655 ?
N5 Cu1 N3 173.4(3) 2_655 1_655 ?
C3 N1 C2 107.6(6) . . ?
C3 N1 Cu1 128.4(5) . . ?
C2 N1 Cu1 123.7(6) . . ?
Cu1 O2 H2B 109.4 . . ?
Cu1 O2 H2 109.8 . . ?
H2B O2 H2 109.8 . . ?
C3 N2 C1 108.1(7) . . ?
C3 N2 C6 125.3(7) . . ?
C1 N2 C6 126.6(6) . . ?
C5 C6 C7 120.3(8) . . ?
C5 C6 N2 119.5(7) . . ?
C7 C6 N2 120.2(7) . . ?
N3 C9 C8 122.7(7) . . ?
N3 C9 H9 118.6 . . ?
C8 C9 H9 118.6 . . ?
N1 C3 N2 109.0(7) . . ?
N1 C3 C4 127.8(7) . . ?
N2 C3 C4 123.2(7) . . ?
C12 C13 N4 105.8(7) . . ?
C12 C13 H13 127.1 . . ?
N4 C13 H13 127.1 . . ?
C2 C1 N2 106.3(7) . . ?
C2 C1 H1 126.8 . . ?
N2 C1 H1 126.8 . . ?
C3 C4 H4A 109.5 . . ?
C3 C4 H4B 109.5 . . ?
H4A C4 H4B 109.5 . . ?
C3 C4 H4C 109.5 . . ?
H4A C4 H4C 109.5 . . ?
H4B C4 H4C 109.5 . . ?
C1 C2 N1 109.0(7) . . ?
C1 C2 H2A 125.5 . . ?
N1 C2 H2A 125.5 . . ?
C8 C7 C6 116.3(7) . . ?
C8 C7 H7 121.8 . . ?
C6 C7 H7 121.8 . . ?
C11 C10 H10A 109.5 . . ?
C11 C10 H10B 109.5 . . ?
H10A C10 H10B 109.5 . . ?
C11 C10 H10C 109.5 . . ?
H10A C10 H10C 109.5 . . ?
H10B C10 H10C 109.5 . . ?
C13 C12 N5 109.7(7) . . ?
C13 C12 H12 125.1 . . ?
N5 C12 H12 125.1 . . ?

loop_
_geom_bond_atom_site_label_1
_geom_bond_atom_site_label_2
_geom_bond_distance
_geom_bond_site_symmetry_2
_geom_bond_publ_flag
N5 C11 1.329(9) . ?
N5 C12 1.379(9) . ?
N5 Cu1 2.003(6) 2_645 ?
C11 N4 1.343(9) . ?
C11 C10 1.459(10) . ?
N4 C13 1.364(10) . ?
N4 C8 1.428(10) . ?
C8 C9 1.363(10) . ?
C8 C7 1.377(11) . ?
N3 C5 1.324(10) . ?
N3 C9 1.336(9) . ?
N3 Cu1 2.067(6) 1_455 ?
C5 C6 1.369(10) . ?
C5 H5 0.9300 . ?
Zr1 F2 1.948(6) . ?
Zr1 F4 1.970(7) . ?
Zr1 F6 1.971(5) . ?
Zr1 F1 1.977(6) . ?
Zr1 F5 1.982(6) . ?
Zr1 F3 2.008(5) . ?
Cu1 O2 1.964(5) . ?
Cu1 N1 1.984(6) . ?
Cu1 N5 2.003(6) 2_655 ?
Cu1 N3 2.068(6) 1_655 ?
N1 C3 1.316(10) . ?
N1 C2 1.378(10) . ?
O2 H2B 0.8500 . ?
O2 H2 0.8201 . ?
N2 C3 1.349(9) . ?
N2 C1 1.381(11) . ?
N2 C6 1.429(10) . ?
C6 C7 1.385(11) . ?
C9 H9 0.9300 . ?
C3 C4 1.498(12) . ?
C13 C12 1.340(11) . ?
C13 H13 0.9300 . ?
C1 C2 1.334(11) . ?
C1 H1 0.9300 . ?
C4 H4A 0.9600 . ?
C4 H4B 0.9600 . ?
C4 H4C 0.9600 . ?
C2 H2A 0.9300 . ?
C7 H7 0.9300 . ?
C10 H10A 0.9600 . ?
C10 H10B 0.9600 . ?
C10 H10C 0.9600 . ?
C12 H12 0.9300 . ?

loop_
_geom_torsion_atom_site_label_1
_geom_torsion_atom_site_label_2
_geom_torsion_atom_site_label_3
_geom_torsion_atom_site_label_4
_geom_torsion
_geom_torsion_site_symmetry_1
_geom_torsion_site_symmetry_2
_geom_torsion_site_symmetry_3
_geom_torsion_site_symmetry_4
_geom_torsion_publ_flag
C12 N5 C11 N4 0.4(9) . . . . ?
Cu1 N5 C11 N4 -176.0(5) 2_645 . . . ?
C12 N5 C11 C10 176.6(8) . . . . ?
Cu1 N5 C11 C10 0.2(13) 2_645 . . . ?
N5 C11 N4 C13 -0.1(9) . . . . ?
C10 C11 N4 C13 -176.3(8) . . . . ?
N5 C11 N4 C8 -179.4(7) . . . . ?
C10 C11 N4 C8 4.4(13) . . . . ?
C11 N4 C8 C9 55.7(11) . . . . ?
C13 N4 C8 C9 -123.6(9) . . . . ?
C11 N4 C8 C7 -125.7(9) . . . . ?
C13 N4 C8 C7 55.0(11) . . . . ?
C9 N3 C5 C6 -2.4(11) . . . . ?
Cu1 N3 C5 C6 171.4(6) 1_455 . . . ?
N3 C5 C6 C7 4.0(12) . . . . ?
N3 C5 C6 N2 -175.0(6) . . . . ?
C3 N2 C6 C5 63.8(10) . . . . ?
C1 N2 C6 C5 -116.5(9) . . . . ?
C3 N2 C6 C7 -115.3(8) . . . . ?
C1 N2 C6 C7 64.5(10) . . . . ?
C5 N3 C9 C8 -0.9(10) . . . . ?
Cu1 N3 C9 C8 -174.6(5) 1_455 . . . ?
C7 C8 C9 N3 2.6(11) . . . . ?
N4 C8 C9 N3 -178.9(6) . . . . ?
C2 N1 C3 N2 0.0(8) . . . . ?
Cu1 N1 C3 N2 174.1(5) . . . . ?
C2 N1 C3 C4 -179.8(8) . . . . ?
Cu1 N1 C3 C4 -5.8(11) . . . . ?
C1 N2 C3 N1 0.2(8) . . . . ?
C6 N2 C3 N1 -180.0(6) . . . . ?
C1 N2 C3 C4 -179.9(7) . . . . ?
C6 N2 C3 C4 -0.1(11) . . . . ?
C11 N4 C13 C12 -0.3(10) . . . . ?
C8 N4 C13 C12 179.1(8) . . . . ?
C3 N2 C1 C2 -0.4(9) . . . . ?
C6 N2 C1 C2 179.8(6) . . . . ?
N2 C1 C2 N1 0.5(9) . . . . ?
C3 N1 C2 C1 -0.3(9) . . . . ?
Cu1 N1 C2 C1 -174.7(5) . . . . ?
C9 C8 C7 C6 -1.0(11) . . . . ?
N4 C8 C7 C6 -179.5(7) . . . . ?
C5 C6 C7 C8 -2.2(11) . . . . ?
N2 C6 C7 C8 176.9(7) . . . . ?
N4 C13 C12 N5 0.6(10) . . . . ?
C11 N5 C12 C13 -0.6(10) . . . . ?
Cu1 N5 C12 C13 176.2(6) 2_645 . . . ?
